data_4321987
loop_
_publ_author_name
'Eric Siebel'
'Amany M.A. Ibrahim'
'R. Dieter Fischer'

_publ_contact_author
;
        'Prof. Dr. R.D. Fischer'
        'Institut f"ur Anorganische und Angewandte Chemie'
        'Universit"at Hamburg'
        'Martin-Luther-King-Platz 6'
        'D-20146-Hamburg'
        'Germany'
;
_publ_contact_author_fax '++49 40 4123 2893'
_publ_contact_author_phone '++49 40 4123 3100'
_publ_section_title
;
 [CuCN.Me3SnCN.C4H4N2]: A Threefold- Interpenetrating,
 Distorted-Diamondoid Framework (C4H4N2= Pyrazine)
;
_journal_name_full 'Inorganic Chemistry'
_journal_page_first 2530
_journal_page_last 2532
_journal_paper_doi 10.1021/ic9808549
_journal_volume 38
_journal_year 1999
_chemical_formula_sum 'C18 H26 Cu2 N8 Sn2'
_chemical_formula_weight 718.93
_chemical_name_systematic
;
 Trimethyltin(IV)-cupper(I)dicyanide pyrazin adduct
;
_space_group_IT_number 15
_symmetry_cell_setting monoclinic
_symmetry_space_group_name_Hall '-C 2yc'
_symmetry_space_group_name_H-M 'C 1 2/c 1'
_atom_sites_solution_hydrogens geom
_atom_sites_solution_primary direct
_atom_sites_solution_secondary difmap
_audit_creation_method SHELXL
_cell_angle_alpha 90.00
_cell_angle_beta 111.80(2)
_cell_angle_gamma 90.00
_cell_formula_units_Z 2
_cell_length_a 20.177(7)
_cell_length_b 6.381(2)
_cell_length_c 11.071(3)
_cell_measurement_reflns_used 25
_cell_measurement_temperature 293(2)
_cell_measurement_theta_max 12.5
_cell_measurement_theta_min 11.5
_cell_volume 1323.4(7)
_computing_cell_refinement 'P21 (J.Kopf, D. Abeln, 1993)'
_computing_data_collection 'P21 (J.Kopf, D. Abeln, 1993)'
_computing_data_reduction 'P21 (J.Kopf, D. Abeln, 1993)'
_computing_molecular_graphics 'CERIUS^2^ 3.5, MSI 1997, Cambridge, UK'
_computing_publication_material 'PLATON 95, (Speck 1990)'
_computing_structure_refinement 'SHELXL-93 (Sheldrick, 1993)'
_computing_structure_solution 'SHELXS-86 (Sheldrick, 1990)'
_diffrn_ambient_temperature 293(2)
_diffrn_measurement_device 'Syntex P2~1~, Siemens'
_diffrn_measurement_method 2\q-\q
_diffrn_radiation_monochromator graphite
_diffrn_radiation_source 'fine-focus sealed tube'
_diffrn_radiation_type MoK\a
_diffrn_radiation_wavelength 0.71073
_diffrn_reflns_av_R_equivalents 0.0347
_diffrn_reflns_av_sigmaI/netI 0.0251
_diffrn_reflns_limit_h_max 25
_diffrn_reflns_limit_h_min -1
_diffrn_reflns_limit_k_max 8
_diffrn_reflns_limit_k_min -1
_diffrn_reflns_limit_l_max 13
_diffrn_reflns_limit_l_min -14
_diffrn_reflns_number 2016
_diffrn_reflns_theta_max 27.56
_diffrn_reflns_theta_min 3.37
_diffrn_standards_decay_% 1
_diffrn_standards_interval_count 97
_diffrn_standards_number 3
_exptl_absorpt_coefficient_mu 3.470
_exptl_absorpt_correction_T_max 0.731
_exptl_absorpt_correction_T_min 0.286
_exptl_absorpt_correction_type DIFABS
_exptl_crystal_colour yellow
_exptl_crystal_density_diffrn 1.804
_exptl_crystal_description 'transparent blocks'
_exptl_crystal_F_000 696
_exptl_crystal_size_max 0.5
_exptl_crystal_size_mid 0.5
_exptl_crystal_size_min 0.3
_refine_diff_density_max 0.772
_refine_diff_density_min -0.643
_refine_diff_density_rms 0.140
_refine_ls_extinction_method none
_refine_ls_goodness_of_fit_all 0.896
_refine_ls_goodness_of_fit_obs 0.897
_refine_ls_hydrogen_treatment 'riding model'
_refine_ls_matrix_type full
_refine_ls_number_parameters 89
_refine_ls_number_reflns 1523
_refine_ls_number_restraints 0
_refine_ls_restrained_S_all 0.896
_refine_ls_restrained_S_obs 0.897
_refine_ls_R_factor_all 0.0396
_refine_ls_R_factor_obs 0.0368
_refine_ls_shift/esd_max 2.372
_refine_ls_shift/esd_mean 0.139
_refine_ls_structure_factor_coef Fsqd
_refine_ls_weighting_details 'w=1/[\s^2^(Fo^2^)+(0.0983P)^2^+1.3006P] where P=(Fo^2^+2Fc^2^)/3'
_refine_ls_weighting_scheme calc
_refine_ls_wR_factor_all 0.1077
_refine_ls_wR_factor_obs 0.1045
_reflns_number_observed 1432
_reflns_number_total 1523
_reflns_observed_criterion >2sigma(I)
_cod_data_source_file ic9808549.cif
_cod_data_source_block A1a
_cod_depositor_comments
;
The following automatic conversions were performed:

'_refine_ls_weighting_scheme' value 'calc
w=1/[\s^2^(Fo^2^)+(0.0983P)^2^+1.3006P] where P=(Fo^2^+2Fc^2^)/3' was
changed to 'calc'. New tag '_refine_ls_weighting_details' was
created. The value of the new tag was set to
'w=1/[\s^2^(Fo^2^)+(0.0983P)^2^+1.3006P] where P=(Fo^2^+2Fc^2^)/3'.

Automatic conversion script
Id: cif_fix_values 3143 2015-03-26 13:38:13Z robertas 
;
_cod_database_code 4321987

loop_
_symmetry_equiv_pos_as_xyz
'x, y, z'
'-x, y, -z+1/2'
'x+1/2, y+1/2, z'
'-x+1/2, y+1/2, -z+1/2'
'-x, -y, -z'
'x, -y, z-1/2'
'-x+1/2, -y+1/2, -z'
'x+1/2, -y+1/2, z-1/2'

loop_
_atom_site_aniso_label
_atom_site_aniso_U_11
_atom_site_aniso_U_22
_atom_site_aniso_U_33
_atom_site_aniso_U_23
_atom_site_aniso_U_13
_atom_site_aniso_U_12
Cu1 0.0374(3) 0.0304(3) 0.0340(3) 0.000 0.0104(2) 0.000
Sn1 0.0347(2) 0.0385(2) 0.0375(2) -0.00196(12) 0.0133(2) 0.00110(11)
C1 0.039(2) 0.0317(15) 0.043(2) -0.0060(14) 0.0099(14) 0.0026(13)
N1 0.047(2) 0.050(2) 0.063(2) -0.005(2) 0.009(2) 0.009(2)
C11 0.064(5) 0.044(4) 0.051(4) 0.003(3) 0.014(4) -0.013(4)
C12 0.078(7) 0.086(8) 0.091(9) 0.018(7) 0.041(7) -0.007(6)
C13 0.090(7) 0.059(5) 0.043(4) -0.005(4) 0.018(4) 0.008(5)
N3 0.0445(15) 0.0365(14) 0.0272(13) -0.0014(11) 0.0140(11) 0.0028(12)
C31 0.054(2) 0.043(2) 0.0270(15) 0.0045(14) 0.0127(14) 0.011(2)
C32 0.052(2) 0.034(2) 0.033(2) 0.0051(14) 0.0163(15) 0.0101(15)

loop_
_atom_site_label
_atom_site_type_symbol
_atom_site_fract_x
_atom_site_fract_y
_atom_site_fract_z
_atom_site_U_iso_or_equiv
_atom_site_thermal_displace_type
_atom_site_occupancy
_atom_site_calc_flag
_atom_site_refinement_flags
_atom_site_disorder_group
Cu1 Cu 0.0000 0.35389(9) 0.2500 0.0347(2) Uani 1 d S .
Sn1 Sn -0.2500 0.7500 0.0000 0.0369(2) Uani 1 d S .
C1 C -0.0910(2) 0.4918(5) 0.1719(4) 0.0395(7) Uani 1 d . .
N1 N -0.1435(2) 0.5784(6) 0.1215(4) 0.0567(9) Uani 1 d . .
C11 C -0.1937(5) 1.0283(14) 0.0356(9) 0.055(2) Uani 0.50 d P .
H11A H -0.2261(10) 1.1428(23) 0.0009(110) 0.125(21) Uiso 0.50 calc PR .
H11B H -0.1592(47) 1.0248(81) -0.0052(105) 0.125(21) Uiso 0.50 calc PR .
H11C H -0.1696(56) 1.0467(98) 0.1277(10) 0.125(21) Uiso 0.50 calc PR .
C12 C -0.2961(7) 0.6294(24) 0.1332(15) 0.082(3) Uani 0.50 d P .
H12A H -0.2609(21) 0.6307(188) 0.2200(22) 0.125(21) Uiso 0.50 calc PR .
H12B H -0.3122(61) 0.4884(75) 0.1093(75) 0.125(21) Uiso 0.50 calc PR .
H12C H -0.3358(44) 0.7155(121) 0.1297(93) 0.125(21) Uiso 0.50 calc PR .
C13 C -0.2581(7) 0.5520(18) -0.1587(9) 0.066(3) Uani 0.50 d P .
H13A H -0.2914(47) 0.6110(94) -0.2377(17) 0.125(21) Uiso 0.50 calc PR .
H13B H -0.2744(60) 0.4160(57) -0.1450(54) 0.125(21) Uiso 0.50 calc PR .
H13C H -0.2121(14) 0.5394(146) -0.1653(70) 0.125(21) Uiso 0.50 calc PR .
N3 N 0.0004(2) 0.1340(5) 0.1011(3) 0.0359(6) Uani 1 d . .
C31 C 0.0321(2) -0.0555(6) 0.1237(3) 0.0423(8) Uani 1 d . .
H31 H 0.0551(2) -0.0995(6) 0.2092(3) 0.053(10) Uiso 1 calc R .
C32 C -0.0314(2) 0.1864(6) -0.0240(4) 0.0397(8) Uani 1 d . .
H32 H -0.0540(2) 0.3159(6) -0.0448(4) 0.053(10) Uiso 1 calc R .

loop_
_atom_type_symbol
_atom_type_description
_atom_type_scat_dispersion_real
_atom_type_scat_dispersion_imag
_atom_type_scat_source
C C 0.0033 0.0016 'International Tables Vol C Tables 4.2.6.8 and 6.1.1.4'
H H 0.0000 0.0000 'International Tables Vol C Tables 4.2.6.8 and 6.1.1.4'
N N 0.0061 0.0033 'International Tables Vol C Tables 4.2.6.8 and 6.1.1.4'
Cu Cu 0.3201 1.2651 'International Tables Vol C Tables 4.2.6.8 and 6.1.1.4'
Sn Sn -0.6537 1.4246 'International Tables Vol C Tables 4.2.6.8 and 6.1.1.4'

loop_
_geom_angle_atom_site_label_1
_geom_angle_atom_site_label_2
_geom_angle_atom_site_label_3
_geom_angle
_geom_angle_site_symmetry_1
_geom_angle_site_symmetry_3
_geom_angle_publ_flag
C1 Cu1 C1 125.7(2) . 2 ?
C1 Cu1 N3 111.37(15) . 2 ?
C1 Cu1 N3 103.11(13) 2 2 ?
C1 Cu1 N3 103.11(13) . . ?
C1 Cu1 N3 111.37(15) 2 . ?
N3 Cu1 N3 99.3(2) 2 . ?
C11 Sn1 C11 180.0 7_465 . ?
C11 Sn1 C13 122.5(5) 7_465 7_465 ?
C11 Sn1 C13 57.5(5) . 7_465 ?
C11 Sn1 C13 57.5(5) 7_465 . ?
C11 Sn1 C13 122.5(5) . . ?
C13 Sn1 C13 180.0 7_465 . ?
C11 Sn1 C12 58.5(5) 7_465 . ?
C11 Sn1 C12 121.5(5) . . ?
C13 Sn1 C12 64.3(5) 7_465 . ?
C13 Sn1 C12 115.7(5) . . ?
C11 Sn1 C12 121.5(5) 7_465 7_465 ?
C11 Sn1 C12 58.5(5) . 7_465 ?
C13 Sn1 C12 115.7(5) 7_465 7_465 ?
C13 Sn1 C12 64.3(5) . 7_465 ?
C12 Sn1 C12 180.0 . 7_465 ?
C11 Sn1 N1 88.3(3) 7_465 7_465 ?
C11 Sn1 N1 91.7(3) . 7_465 ?
C13 Sn1 N1 88.2(3) 7_465 7_465 ?
C13 Sn1 N1 91.8(3) . 7_465 ?
C12 Sn1 N1 91.3(4) . 7_465 ?
C12 Sn1 N1 88.7(4) 7_465 7_465 ?
C11 Sn1 N1 91.7(3) 7_465 . ?
C11 Sn1 N1 88.3(3) . . ?
C13 Sn1 N1 91.8(3) 7_465 . ?
C13 Sn1 N1 88.2(3) . . ?
C12 Sn1 N1 88.7(4) . . ?
C12 Sn1 N1 91.3(4) 7_465 . ?
N1 Sn1 N1 180.0 7_465 . ?
N1 C1 Cu1 176.4(4) . . ?
C1 N1 Sn1 174.8(4) . . ?
Sn1 C11 H11A 109.3(3) . . ?
Sn1 C11 H11B 109.4(3) . . ?
H11A C11 H11B 109.4 . . ?
Sn1 C11 H11C 109.8(2) . . ?
H11A C11 H11C 109.5 . . ?
H11B C11 H11C 109.4 . . ?
Sn1 C12 H12A 109.6(4) . . ?
Sn1 C12 H12B 109.4(4) . . ?
H12A C12 H12B 109.5 . . ?
Sn1 C12 H12C 109.4(4) . . ?
H12A C12 H12C 109.5 . . ?
H12B C12 H12C 109.5 . . ?
Sn1 C13 H13A 109.5(3) . . ?
Sn1 C13 H13B 109.4(3) . . ?
H13A C13 H13B 109.5 . . ?
Sn1 C13 H13C 109.5(4) . . ?
H13A C13 H13C 109.5 . . ?
H13B C13 H13C 109.5 . . ?
C32 N3 C31 115.4(3) . . ?
C32 N3 Cu1 119.4(2) . . ?
C31 N3 Cu1 125.2(2) . . ?
N3 C31 C32 122.2(3) . 5 ?
N3 C31 H31 118.9(2) . . ?
C32 C31 H31 118.9(2) 5 . ?
N3 C32 C31 122.4(3) . 5 ?
N3 C32 H32 118.8(2) . . ?
C31 C32 H32 118.8(2) 5 . ?

loop_
_geom_bond_atom_site_label_1
_geom_bond_atom_site_label_2
_geom_bond_distance
_geom_bond_site_symmetry_2
_geom_bond_publ_flag
Cu1 C1 1.928(4) . ?
Cu1 C1 1.928(4) 2 ?
Cu1 N3 2.167(3) 2 ?
Cu1 N3 2.167(3) . ?
Sn1 C11 2.066(8) 7_465 ?
Sn1 C11 2.066(8) . ?
Sn1 C13 2.120(10) 7_465 ?
Sn1 C13 2.120(10) . ?
Sn1 C12 2.157(13) . ?
Sn1 C12 2.157(13) 7_465 ?
Sn1 N1 2.341(4) 7_465 ?
Sn1 N1 2.341(4) . ?
C1 N1 1.139(5) . ?
C11 H11A 0.96 . ?
C11 H11B 0.96 . ?
C11 H11C 0.96 . ?
C12 H12A 0.96 . ?
C12 H12B 0.96 . ?
C12 H12C 0.96 . ?
C13 H13A 0.96 . ?
C13 H13B 0.96 . ?
C13 H13C 0.96 . ?
N3 C32 1.335(5) . ?
N3 C31 1.347(5) . ?
C31 C32 1.380(5) 5 ?
C31 H31 0.93 . ?
C32 C31 1.380(5) 5 ?
C32 H32 0.93 . ?
